data_7034305
loop_
_publ_author_name
'Lummis, Paul A.'
'McDonald, Robert'
'Ferguson, Michael J.'
'Rivard, Eric'

_publ_section_title
;
 Synthesis, characterisation, and dehydrocoupling ability of zirconium
 complexes bearing hindered bis(amido)silyl ligands.
;
_journal_issue 15
_journal_name_full 'Dalton transactions (Cambridge, England : 2003)'
_journal_page_first 7009
_journal_page_last 7020
_journal_paper_doi 10.1039/c5dt00306g
_journal_volume 44
_journal_year 2015
_chemical_formula_moiety 'C30 H52 B Cl2 N2 Si Zr, C16 H32 Li O4'
_chemical_formula_sum 'C46 H84 B Cl2 Li N2 O4 Si Zr'
_chemical_formula_weight 937.11
_chemical_name_systematic
; 
 ? 
;
_space_group_crystal_system orthorhombic
_space_group_IT_number 19
_space_group_name_Hall 'P 2ac 2ab'
_space_group_name_H-M_alt 'P 21 21 21'
_symmetry_space_group_name_Hall 'P 2ac 2ab'
_symmetry_space_group_name_H-M 'P 21 21 21'
_atom_sites_solution_hydrogens mixed
_audit_creation_method SHELXL-2013
_audit_update_record
;
2015-01-12 deposited with the CCDC.
2015-03-06 downloaded from the CCDC.
;
_cell_angle_alpha 90
_cell_angle_beta 90
_cell_angle_gamma 90
_cell_formula_units_Z 4
_cell_length_a 15.4463(17)
_cell_length_b 18.451(2)
_cell_length_c 18.574(2)
_cell_measurement_reflns_used 9919
_cell_measurement_temperature 173(2)
_cell_measurement_theta_max 22.27
_cell_measurement_theta_min 2.19
_cell_volume 5293.6(10)
_computing_cell_refinement 'Bruker SAINT'
_computing_data_collection 'Bruker APEX2'
_computing_data_reduction 'Bruker SAINT'
_computing_molecular_graphics 'Bruker SHELXTL'
_computing_publication_material 'Bruker SHELXTL'
_computing_structure_refinement 'SHELXL-2013 (Sheldrick, 2013)'
_computing_structure_solution 'DIRDIF-2008 (Beurskens et al., 2008)'
_diffrn_ambient_temperature 173(2)
_diffrn_measured_fraction_theta_full 1.000
_diffrn_measured_fraction_theta_max 0.990
_diffrn_measurement_device_type 'Bruker APEX-II CCD'
_diffrn_measurement_method '\w scans'
_diffrn_radiation_type MoK\a
_diffrn_radiation_wavelength 0.71073
_diffrn_reflns_av_R_equivalents 0.0534
_diffrn_reflns_av_unetI/netI 0.0413
_diffrn_reflns_Laue_measured_fraction_full 1.000
_diffrn_reflns_Laue_measured_fraction_max 0.990
_diffrn_reflns_limit_h_max 19
_diffrn_reflns_limit_h_min -19
_diffrn_reflns_limit_k_max 23
_diffrn_reflns_limit_k_min -23
_diffrn_reflns_limit_l_max 23
_diffrn_reflns_limit_l_min -23
_diffrn_reflns_number 42190
_diffrn_reflns_point_group_measured_fraction_full 1.000
_diffrn_reflns_point_group_measured_fraction_max 0.989
_diffrn_reflns_theta_full 25.242
_diffrn_reflns_theta_max 26.523
_diffrn_reflns_theta_min 1.556
_exptl_absorpt_coefficient_mu 0.370
_exptl_absorpt_correction_T_max 0.9958
_exptl_absorpt_correction_T_min 0.8016
_exptl_absorpt_correction_type integration
_exptl_absorpt_process_details 'SADABS (Sheldrick, 2008)'
_exptl_crystal_colour colourless
_exptl_crystal_density_diffrn 1.176
_exptl_crystal_description fragment
_exptl_crystal_F_000 2008
_exptl_crystal_size_max 0.523
_exptl_crystal_size_mid 0.398
_exptl_crystal_size_min 0.274
_refine_diff_density_max 0.760
_refine_diff_density_min -1.221
_refine_diff_density_rms 0.106
_refine_ls_abs_structure_details
; 
 Refined as an inversion twin. 
;
_refine_ls_abs_structure_Flack 0.09(10)
_refine_ls_extinction_coef 0.0036(6)
_refine_ls_extinction_expression Fc^*^=kFc[1+0.001xFc^2^\l^3^/sin(2\q)]^-1/4^
_refine_ls_extinction_method SHELXL
_refine_ls_goodness_of_fit_ref 1.145
_refine_ls_hydrogen_treatment mixed
_refine_ls_matrix_type full
_refine_ls_number_parameters 537
_refine_ls_number_reflns 10870
_refine_ls_number_restraints 10
_refine_ls_restrained_S_all 1.145
_refine_ls_R_factor_all 0.0829
_refine_ls_R_factor_gt 0.0795
_refine_ls_shift/su_max 0.000
_refine_ls_shift/su_mean 0.000
_refine_ls_structure_factor_coef Fsqd
_refine_ls_weighting_details 'w=1/[\s^2^(Fo^2^)+(0.0711P)^2^+17.9163P] where P=(Fo^2^+2Fc^2^)/3'
_refine_ls_weighting_scheme calc
_refine_ls_wR_factor_gt 0.2073
_refine_ls_wR_factor_ref 0.2096
_reflns_Friedel_coverage 0.817
_reflns_Friedel_fraction_full 1.000
_reflns_Friedel_fraction_max 0.989
_reflns_number_gt 10278
_reflns_number_total 10870
_reflns_threshold_expression 'I > 2\s(I)'
_cod_data_source_file c5dt00306g2.cif
_cod_data_source_block riv1119
_cod_depositor_comments 'Adding full bibliography for 7034303--7034308.cif.'
_cod_database_code 7034305
_shelx_space_group_comment
; 
The symmetry employed for this shelxl refinement is uniquely defined 
by the following loop, which should always be used as a source of 
symmetry information in preference to the above space-group names. 
They are only intended as comments. 
;
_shelx_estimated_absorpt_t_min 0.830
_shelx_estimated_absorpt_t_max 0.905
_shelxl_version_number 2013-4

loop_
_space_group_symop_operation_xyz
'x, y, z'
'-x+1/2, -y, z+1/2'
'-x, y+1/2, -z+1/2'
'x+1/2, -y+1/2, -z'

loop_
_atom_site_label
_atom_site_type_symbol
_atom_site_fract_x
_atom_site_fract_y
_atom_site_fract_z
_atom_site_U_iso_or_equiv
_atom_site_adp_type
_atom_site_occupancy
_atom_site_site_symmetry_order
_atom_site_calc_flag
_atom_site_refinement_flags_posn
_atom_site_refinement_flags_adp
Zr Zr 0.06116(5) 0.52607(4) 0.00944(4) 0.0352(2) Uani 1 1 d . .
Cl1 Cl -0.0389(5) 0.6237(3) 0.0452(3) 0.144(3) Uani 1 1 d . .
Cl2 Cl 0.0450(3) 0.5439(2) -0.1231(2) 0.0972(12) Uani 1 1 d . .
Si Si -0.00153(17) 0.39765(12) 0.08104(14) 0.0366(5) Uani 1 1 d . .
N1 N -0.0067(4) 0.4295(3) -0.0079(4) 0.0291(13) Uani 1 1 d . .
N2 N 0.0730(5) 0.4649(3) 0.1044(4) 0.0388(15) Uani 1 1 d . .
C1 C -0.1036(10) 0.4063(7) 0.1388(10) 0.081(4) Uani 1 1 d . .
H1 H -0.0761 0.4152 0.1868 0.097 Uiso 1 1 calc R U
C2 C -0.1550(7) 0.4768(8) 0.1312(7) 0.067(3) Uani 1 1 d . .
H2A H -0.2044 0.4760 0.1643 0.081 Uiso 1 1 calc R U
H2B H -0.1759 0.4814 0.0816 0.081 Uiso 1 1 calc R U
H2C H -0.1175 0.5180 0.1428 0.081 Uiso 1 1 calc R U
C3 C -0.1525(12) 0.3433(9) 0.1557(11) 0.106(6) Uani 1 1 d . .
H3A H -0.2011 0.3566 0.1869 0.127 Uiso 1 1 calc R U
H3B H -0.1155 0.3083 0.1806 0.127 Uiso 1 1 calc R U
H3C H -0.1747 0.3217 0.1112 0.127 Uiso 1 1 calc R U
C4 C 0.0387(8) 0.3021(5) 0.0901(6) 0.052(3) Uani 1 1 d . .
H4 H 0.0962 0.3004 0.0653 0.062 Uiso 1 1 calc R U
C5 C -0.0188(9) 0.2444(5) 0.0527(7) 0.065(3) Uani 1 1 d . .
H5A H 0.0063 0.1962 0.0601 0.078 Uiso 1 1 calc R U
H5B H -0.0219 0.2547 0.0010 0.078 Uiso 1 1 calc R U
H5C H -0.0772 0.2458 0.0733 0.078 Uiso 1 1 calc R U
C6 C 0.0557(11) 0.2804(5) 0.1696(7) 0.073(4) Uani 1 1 d . .
H6A H 0.0772 0.2305 0.1715 0.087 Uiso 1 1 calc R U
H6B H 0.0017 0.2841 0.1971 0.087 Uiso 1 1 calc R U
H6C H 0.0990 0.3131 0.1905 0.087 Uiso 1 1 calc R U
C11 C -0.0306(5) 0.3887(4) -0.0707(5) 0.0337(18) Uani 1 1 d . .
C12 C -0.1124(6) 0.3902(5) -0.0987(4) 0.039(2) Uani 1 1 d . .
C13 C -0.1331(8) 0.3544(6) -0.1605(6) 0.054(3) Uani 1 1 d . .
H13 H -0.1901 0.3580 -0.1795 0.064 Uiso 1 1 calc R U
C14 C -0.0714(9) 0.3123(6) -0.1962(6) 0.061(3) Uani 1 1 d . .
H14 H -0.0864 0.2860 -0.2384 0.074 Uiso 1 1 calc R U
C15 C 0.0117(7) 0.3099(6) -0.1691(6) 0.052(2) Uani 1 1 d . .
H15 H 0.0541 0.2819 -0.1936 0.062 Uiso 1 1 calc R U
C16 C 0.0352(6) 0.3474(4) -0.1069(5) 0.041(2) Uani 1 1 d . .
C17 C -0.1834(7) 0.4372(6) -0.0652(8) 0.063(3) Uani 1 1 d . .
H17 H -0.1616 0.4559 -0.0180 0.076 Uiso 1 1 calc R U
C18 C -0.2065(10) 0.5027(8) -0.1127(13) 0.112(7) Uani 1 1 d . .
H18A H -0.1545 0.5319 -0.1212 0.134 Uiso 1 1 calc R U
H18B H -0.2504 0.5323 -0.0885 0.134 Uiso 1 1 calc R U
H18C H -0.2294 0.4856 -0.1589 0.134 Uiso 1 1 calc R U
C19 C -0.2668(7) 0.3956(7) -0.0514(8) 0.072(3) Uani 1 1 d . .
H19A H -0.2545 0.3534 -0.0210 0.086 Uiso 1 1 calc R U
H19B H -0.2913 0.3794 -0.0973 0.086 Uiso 1 1 calc R U
H19C H -0.3084 0.4272 -0.0268 0.086 Uiso 1 1 calc R U
C20 C 0.1290(6) 0.3464(5) -0.0856(7) 0.056(3) Uani 1 1 d . .
H20 H 0.1341 0.3733 -0.0390 0.067 Uiso 1 1 calc R U
C21 C 0.1915(8) 0.3815(7) -0.1387(9) 0.075(4) Uani 1 1 d . .
H21A H 0.1737 0.4316 -0.1477 0.090 Uiso 1 1 calc R U
H21B H 0.1909 0.3543 -0.1840 0.090 Uiso 1 1 calc R U
H21C H 0.2501 0.3810 -0.1185 0.090 Uiso 1 1 calc R U
C22 C 0.1625(9) 0.2673(6) -0.0721(8) 0.070(3) Uani 1 1 d . .
H22A H 0.2232 0.2689 -0.0570 0.084 Uiso 1 1 calc R U
H22B H 0.1574 0.2391 -0.1166 0.084 Uiso 1 1 calc R U
H22C H 0.1277 0.2445 -0.0343 0.084 Uiso 1 1 calc R U
C31 C 0.1257(7) 0.4643(5) 0.1677(6) 0.054(3) Uani 1 1 d . .
C32 C 0.0989(8) 0.5015(5) 0.2307(6) 0.056(3) Uani 1 1 d . .
C33 C 0.1458(11) 0.4933(6) 0.2940(9) 0.086(5) Uani 1 1 d . .
H33 H 0.1253 0.5146 0.3373 0.103 Uiso 1 1 calc R U
C34 C 0.2238(13) 0.4536(8) 0.2941(11) 0.107(7) Uani 1 1 d . .
H34 H 0.2568 0.4488 0.3370 0.128 Uiso 1 1 calc R U
C35 C 0.2510(11) 0.4224(7) 0.2320(11) 0.106(7) Uani 1 1 d . .
H35 H 0.3034 0.3956 0.2331 0.127 Uiso 1 1 calc R U
C36 C 0.2071(8) 0.4270(6) 0.1665(9) 0.073(4) Uani 1 1 d . .
C37 C 0.0249(8) 0.5532(5) 0.2303(6) 0.055(3) Uani 1 1 d . .
H37 H -0.0069 0.5466 0.1839 0.066 Uiso 1 1 calc R U
C38 C 0.0627(9) 0.6305(5) 0.2308(7) 0.065(3) Uani 1 1 d . .
H38A H 0.1041 0.6357 0.1911 0.079 Uiso 1 1 calc R U
H38B H 0.0922 0.6393 0.2766 0.079 Uiso 1 1 calc R U
H38C H 0.0157 0.6657 0.2248 0.079 Uiso 1 1 calc R U
C39 C -0.0398(9) 0.5450(8) 0.2907(7) 0.079(4) Uani 1 1 d . .
H39A H -0.0639 0.4959 0.2898 0.095 Uiso 1 1 calc R U
H39B H -0.0865 0.5803 0.2845 0.095 Uiso 1 1 calc R U
H39C H -0.0109 0.5533 0.3369 0.095 Uiso 1 1 calc R U
C40 C 0.2489(8) 0.3957(7) 0.0983(10) 0.088(5) Uani 1 1 d . .
H40 H 0.2067 0.3987 0.0576 0.105 Uiso 1 1 calc R U
C41 C 0.3276(9) 0.4376(10) 0.0796(13) 0.122(8) Uani 1 1 d . .
H41A H 0.3118 0.4882 0.0701 0.147 Uiso 1 1 calc R U
H41B H 0.3545 0.4167 0.0365 0.147 Uiso 1 1 calc R U
H41C H 0.3687 0.4357 0.1198 0.147 Uiso 1 1 calc R U
C42 C 0.2756(12) 0.3149(8) 0.1099(12) 0.124(8) Uani 1 1 d . .
H42A H 0.3026 0.2963 0.0659 0.148 Uiso 1 1 calc R U
H42B H 0.2240 0.2861 0.1211 0.148 Uiso 1 1 calc R U
H42C H 0.3168 0.3117 0.1498 0.148 Uiso 1 1 calc R U
B B 0.2022(11) 0.5766(12) 0.0095(12) 0.116(8) Uani 1 1 d D .
H1BA H 0.197(7) 0.519(2) -0.006(6) 0.139 Uiso 1 1 d D U
H1BB H 0.151(5) 0.608(5) -0.018(6) 0.139 Uiso 1 1 d D U
H1BC H 0.194(8) 0.581(7) 0.0679(16) 0.139 Uiso 1 1 d D U
H1BD H 0.266(4) 0.598(6) -0.006(6) 0.139 Uiso 1 1 d D U
O1 O 0.6542(5) 0.6852(4) 0.1253(5) 0.062(2) Uani 1 1 d . .
O2 O 0.5388(5) 0.5452(4) 0.1249(5) 0.063(2) Uani 1 1 d . .
O3 O 0.5473(5) 0.6489(5) -0.0077(5) 0.070(2) Uani 1 1 d . .
O4 O 0.4452(5) 0.6946(4) 0.1337(4) 0.0581(18) Uani 1 1 d . .
C51 C 0.6771(9) 0.7608(8) 0.1219(11) 0.090(5) Uani 1 1 d . .
H51A H 0.6509 0.7880 0.1623 0.108 Uiso 1 1 calc R U
H51B H 0.6576 0.7825 0.0759 0.108 Uiso 1 1 calc R U
C52 C 0.7758(10) 0.7611(10) 0.1272(10) 0.088(5) Uani 1 1 d . .
H52A H 0.8030 0.7554 0.0792 0.106 Uiso 1 1 calc R U
H52B H 0.7972 0.8063 0.1498 0.106 Uiso 1 1 calc R U
C53 C 0.7927(8) 0.6958(10) 0.1746(8) 0.082(4) Uani 1 1 d . .
H53A H 0.8523 0.6773 0.1681 0.099 Uiso 1 1 calc R U
H53B H 0.7833 0.7075 0.2261 0.099 Uiso 1 1 calc R U
C54 C 0.7275(7) 0.6432(7) 0.1480(8) 0.066(3) Uani 1 1 d . .
H54A H 0.7511 0.6149 0.1072 0.080 Uiso 1 1 calc R U
H54B H 0.7107 0.6092 0.1868 0.080 Uiso 1 1 calc R U
C61 C 0.5686(11) 0.4895(6) 0.0799(8) 0.083(4) Uani 1 1 d . .
H61A H 0.6252 0.5028 0.0587 0.099 Uiso 1 1 calc R U
H61B H 0.5270 0.4812 0.0402 0.099 Uiso 1 1 calc R U
C62 C 0.5776(10) 0.4223(7) 0.1243(9) 0.082(4) Uani 1 1 d . .
H62A H 0.5280 0.3892 0.1166 0.098 Uiso 1 1 calc R U
H62B H 0.6319 0.3963 0.1126 0.098 Uiso 1 1 calc R U
C63 C 0.5791(9) 0.4491(8) 0.1984(9) 0.083(4) Uani 1 1 d . .
H63A H 0.6390 0.4604 0.2136 0.100 Uiso 1 1 calc R U
H63B H 0.5544 0.4127 0.2318 0.100 Uiso 1 1 calc R U
C64 C 0.5247(8) 0.5163(7) 0.1972(7) 0.065(3) Uani 1 1 d . .
H64A H 0.4629 0.5047 0.2051 0.078 Uiso 1 1 calc R U
H64B H 0.5439 0.5512 0.2344 0.078 Uiso 1 1 calc R U
C71 C 0.6183(9) 0.6768(11) -0.0496(8) 0.091(5) Uani 1 1 d . .
H71A H 0.6722 0.6501 -0.0385 0.110 Uiso 1 1 calc R U
H71B H 0.6275 0.7289 -0.0391 0.110 Uiso 1 1 calc R U
C72 C 0.5941(9) 0.6667(9) -0.1247(8) 0.081(4) Uani 1 1 d . .
H72A H 0.6165 0.6199 -0.1431 0.097 Uiso 1 1 calc R U
H72B H 0.6175 0.7064 -0.1548 0.097 Uiso 1 1 calc R U
C73 C 0.4966(8) 0.6674(8) -0.1254(8) 0.072(3) Uani 1 1 d . .
H73A H 0.4742 0.7170 -0.1333 0.087 Uiso 1 1 calc R U
H73B H 0.4737 0.6351 -0.1634 0.087 Uiso 1 1 calc R U
C74 C 0.4732(9) 0.6407(12) -0.0534(9) 0.106(6) Uani 1 1 d . .
H74A H 0.4238 0.6688 -0.0341 0.127 Uiso 1 1 calc R U
H74B H 0.4560 0.5890 -0.0560 0.127 Uiso 1 1 calc R U
C81 C 0.3668(7) 0.6591(6) 0.1507(9) 0.067(3) Uani 1 1 d . .
H81A H 0.3721 0.6326 0.1967 0.080 Uiso 1 1 calc R U
H81B H 0.3511 0.6243 0.1123 0.080 Uiso 1 1 calc R U
C82 C 0.2998(10) 0.7175(9) 0.1566(14) 0.112(7) Uani 1 1 d . .
H82A H 0.2522 0.7089 0.1219 0.135 Uiso 1 1 calc R U
H82B H 0.2754 0.7190 0.2058 0.135 Uiso 1 1 calc R U
C83 C 0.3409(11) 0.7796(9) 0.141(2) 0.175(15) Uani 1 1 d . .
H83A H 0.3286 0.8154 0.1798 0.210 Uiso 1 1 calc R U
H83B H 0.3181 0.7994 0.0955 0.210 Uiso 1 1 calc R U
C84 C 0.4319(9) 0.7704(6) 0.1352(9) 0.074(4) Uani 1 1 d . .
H84A H 0.4537 0.7932 0.0905 0.089 Uiso 1 1 calc R U
H84B H 0.4620 0.7924 0.1769 0.089 Uiso 1 1 calc R U
Li Li 0.5459(11) 0.6448(10) 0.0975(11) 0.056(4) Uani 1 1 d . .

loop_
_atom_site_aniso_label
_atom_site_aniso_U_11
_atom_site_aniso_U_22
_atom_site_aniso_U_33
_atom_site_aniso_U_23
_atom_site_aniso_U_13
_atom_site_aniso_U_12
Zr 0.0414(4) 0.0228(3) 0.0414(4) -0.0042(3) 0.0048(3) -0.0066(3)
Cl1 0.218(7) 0.086(3) 0.127(4) 0.024(3) 0.068(4) 0.067(4)
Cl2 0.106(3) 0.094(3) 0.091(2) 0.005(2) 0.006(2) -0.011(2)
Si 0.0428(13) 0.0217(10) 0.0452(13) 0.0041(9) -0.0070(11) -0.0075(9)
N1 0.034(3) 0.022(3) 0.032(3) -0.002(3) 0.001(3) -0.004(2)
N2 0.041(4) 0.018(3) 0.058(4) -0.002(3) -0.008(3) 0.003(3)
C1 0.081(9) 0.045(7) 0.117(12) 0.018(7) 0.039(9) -0.005(6)
C2 0.052(6) 0.077(8) 0.073(7) 0.006(7) 0.020(5) -0.016(7)
C3 0.101(13) 0.083(11) 0.134(16) 0.027(11) 0.026(11) -0.034(10)
C4 0.074(7) 0.023(4) 0.058(6) 0.005(4) -0.013(5) -0.005(4)
C5 0.093(9) 0.029(5) 0.074(8) -0.003(5) -0.007(7) -0.019(5)
C6 0.107(10) 0.030(5) 0.081(8) 0.018(5) -0.030(8) -0.001(6)
C11 0.032(4) 0.028(4) 0.041(5) -0.006(3) 0.006(3) -0.010(3)
C12 0.053(5) 0.040(5) 0.024(4) 0.001(3) -0.007(4) -0.009(4)
C13 0.054(6) 0.057(6) 0.051(6) -0.011(5) -0.003(5) -0.021(5)
C14 0.083(8) 0.056(6) 0.046(5) -0.012(5) -0.002(6) -0.026(6)
C15 0.055(6) 0.044(5) 0.055(6) -0.013(5) 0.009(5) -0.015(5)
C16 0.048(5) 0.018(4) 0.059(6) -0.005(4) 0.006(4) -0.005(3)
C17 0.037(5) 0.050(6) 0.104(10) -0.011(6) -0.026(6) 0.000(4)
C18 0.057(8) 0.055(8) 0.22(2) 0.010(11) -0.004(11) 0.000(6)
C19 0.043(6) 0.072(8) 0.100(10) -0.007(7) 0.005(6) 0.003(6)
C20 0.041(5) 0.039(5) 0.088(8) -0.022(5) 0.008(5) -0.001(4)
C21 0.055(7) 0.048(6) 0.121(12) -0.018(7) 0.018(7) -0.015(5)
C22 0.073(8) 0.051(6) 0.087(9) -0.016(6) -0.003(7) 0.011(6)
C31 0.060(6) 0.029(5) 0.075(7) -0.004(4) -0.034(5) -0.009(4)
C32 0.083(8) 0.024(4) 0.061(6) -0.001(4) -0.028(6) -0.007(4)
C33 0.126(13) 0.042(6) 0.090(10) -0.010(6) -0.049(9) -0.012(7)
C34 0.138(15) 0.053(8) 0.130(14) -0.011(8) -0.086(13) -0.006(8)
C35 0.109(13) 0.052(7) 0.156(16) -0.024(9) -0.091(12) 0.018(8)
C36 0.064(7) 0.035(5) 0.119(11) -0.013(6) -0.044(8) 0.007(5)
C37 0.073(7) 0.037(5) 0.055(6) -0.006(4) -0.004(5) -0.008(5)
C38 0.072(7) 0.039(5) 0.085(8) -0.001(5) 0.002(8) -0.004(6)
C39 0.088(10) 0.086(10) 0.062(7) -0.006(6) 0.007(7) -0.021(8)
C40 0.052(7) 0.053(7) 0.159(15) -0.046(9) -0.032(8) 0.017(6)
C41 0.045(7) 0.112(13) 0.21(2) -0.030(15) -0.024(11) 0.000(8)
C42 0.115(13) 0.062(9) 0.19(2) -0.052(11) -0.077(14) 0.050(9)
B 0.085(11) 0.164(19) 0.099(13) 0.034(14) -0.038(11) -0.089(13)
O1 0.049(4) 0.053(4) 0.084(6) -0.004(4) -0.004(4) -0.005(3)
O2 0.059(5) 0.049(4) 0.081(5) -0.007(4) 0.005(4) 0.007(3)
O3 0.049(4) 0.084(5) 0.076(5) 0.012(5) -0.004(4) -0.002(4)
O4 0.046(4) 0.040(3) 0.088(5) 0.000(3) 0.016(4) 0.006(3)
C51 0.066(8) 0.065(8) 0.138(15) 0.005(9) 0.023(9) -0.009(7)
C52 0.063(8) 0.106(12) 0.095(11) -0.011(10) 0.012(8) -0.029(8)
C53 0.048(7) 0.128(13) 0.070(8) -0.014(9) -0.006(6) -0.025(8)
C54 0.041(6) 0.072(8) 0.086(9) -0.003(7) -0.003(6) 0.002(5)
C61 0.096(10) 0.050(7) 0.102(10) -0.005(6) 0.030(9) 0.011(7)
C62 0.079(10) 0.055(7) 0.111(11) 0.001(7) 0.018(9) 0.013(6)
C63 0.068(9) 0.077(9) 0.106(11) 0.008(8) 0.013(8) 0.018(7)
C64 0.056(6) 0.057(7) 0.082(8) -0.011(6) -0.003(6) 0.001(5)
C71 0.050(7) 0.140(15) 0.085(10) -0.020(10) 0.016(7) -0.018(8)
C72 0.061(8) 0.109(12) 0.072(9) 0.003(8) 0.007(7) -0.021(8)
C73 0.053(7) 0.087(9) 0.077(8) 0.008(7) -0.002(6) 0.001(7)
C74 0.061(8) 0.166(18) 0.090(11) 0.028(11) -0.025(8) -0.047(10)
C81 0.038(5) 0.051(6) 0.111(11) -0.004(7) 0.004(6) 0.003(5)
C82 0.063(9) 0.071(10) 0.20(2) 0.012(12) -0.001(11) 0.025(8)
C83 0.057(9) 0.055(9) 0.41(5) 0.040(17) 0.000(17) 0.016(7)
C84 0.062(7) 0.050(6) 0.111(10) 0.023(6) 0.018(8) 0.009(6)
Li 0.036(9) 0.061(10) 0.070(11) 0.003(9) -0.013(8) 0.002(8)

loop_
_atom_type_symbol
_atom_type_description
_atom_type_scat_dispersion_real
_atom_type_scat_dispersion_imag
_atom_type_scat_source
C C 0.0033 0.0016 'International Tables Vol C Tables 4.2.6.8 and 6.1.1.4'
H H 0.0000 0.0000 'International Tables Vol C Tables 4.2.6.8 and 6.1.1.4'
Li Li -0.0003 0.0001 'International Tables Vol C Tables 4.2.6.8 and 6.1.1.4'
B B 0.0013 0.0007 'International Tables Vol C Tables 4.2.6.8 and 6.1.1.4'
N N 0.0061 0.0033 'International Tables Vol C Tables 4.2.6.8 and 6.1.1.4'
O O 0.0106 0.0060 'International Tables Vol C Tables 4.2.6.8 and 6.1.1.4'
Si Si 0.0817 0.0704 'International Tables Vol C Tables 4.2.6.8 and 6.1.1.4'
Cl Cl 0.1484 0.1585 'International Tables Vol C Tables 4.2.6.8 and 6.1.1.4'
Zr Zr -2.9673 0.5597 'International Tables Vol C Tables 4.2.6.8 and 6.1.1.4'

loop_
_geom_angle_atom_site_label_1
_geom_angle_atom_site_label_2
_geom_angle_atom_site_label_3
_geom_angle
N1 Zr N2 73.5(3)
N1 Zr B 142.7(7)
N2 Zr B 97.5(5)
N1 Zr Cl1 110.5(3)
N2 Zr Cl1 102.8(2)
B Zr Cl1 106.8(7)
N1 Zr Cl2 84.9(2)
N2 Zr Cl2 155.1(2)
B Zr Cl2 92.3(5)
Cl1 Zr Cl2 96.13(18)
N1 Zr H1BA 115.1(7)
N2 Zr H1BA 90(3)
B Zr H1BA 27.6(4)
Cl1 Zr H1BA 134.4(7)
Cl2 Zr H1BA 88(3)
N1 Zr H1BB 154(3)
N2 Zr H1BB 121.8(18)
B Zr H1BB 27.6(4)
Cl1 Zr H1BB 87(2)
Cl2 Zr H1BB 75(3)
H1BA Zr H1BB 50.0(13)
N2 Si N1 91.5(3)
N2 Si C4 115.3(4)
N1 Si C4 114.5(4)
N2 Si C1 110.1(5)
N1 Si C1 117.6(6)
C4 Si C1 107.5(5)
C11 N1 Si 126.9(5)
C11 N1 Zr 134.5(5)
Si N1 Zr 96.7(3)
C31 N2 Si 124.9(6)
C31 N2 Zr 138.1(6)
Si N2 Zr 96.7(3)
C3 C1 C2 116.0(13)
C3 C1 Si 119.6(12)
C2 C1 Si 116.5(8)
C5 C4 C6 110.3(9)
C5 C4 Si 114.5(8)
C6 C4 Si 112.5(7)
C12 C11 N1 122.5(8)
C12 C11 C16 119.1(8)
N1 C11 C16 118.4(7)
C13 C12 C11 121.9(10)
C13 C12 C17 116.8(9)
C11 C12 C17 121.2(8)
C12 C13 C14 120.7(11)
C15 C14 C13 118.7(9)
C14 C15 C16 121.9(10)
C15 C16 C11 117.8(9)
C15 C16 C20 117.6(9)
C11 C16 C20 124.4(8)
C19 C17 C12 112.9(9)
C19 C17 C18 107.2(10)
C12 C17 C18 112.2(12)
C16 C20 C21 115.8(11)
C16 C20 C22 111.8(9)
C21 C20 C22 106.8(9)
C32 C31 N2 120.5(9)
C32 C31 C36 120.1(10)
N2 C31 C36 119.4(11)
C33 C32 C31 119.6(12)
C33 C32 C37 118.3(12)
C31 C32 C37 122.0(9)
C32 C33 C34 120.2(16)
C35 C34 C33 118.9(14)
C34 C35 C36 124.5(15)
C35 C36 C31 116.2(14)
C35 C36 C40 119.5(13)
C31 C36 C40 124.2(11)
C32 C37 C39 116.1(11)
C32 C37 C38 107.6(10)
C39 C37 C38 109.9(10)
C41 C40 C36 110.0(12)
C41 C40 C42 108.3(13)
C36 C40 C42 110.9(16)
Zr B H1BA 63(6)
Zr B H1BB 63(6)
Zr B H1BC 86(6)
Zr B H1BD 164(6)
H1BA B H1BB 109.1(15)
H1BA B H1BC 109.4(15)
H1BA B H1BD 109.6(16)
H1BB B H1BC 109.4(16)
H1BB B H1BD 109.3(15)
H1BC B H1BD 110.1(16)
C54 O1 C51 110.1(10)
C54 O1 Li 124.2(9)
C51 O1 Li 125.6(10)
C61 O2 C64 109.1(9)
C61 O2 Li 121.9(10)
C64 O2 Li 127.2(9)
C74 O3 C71 109.0(10)
C74 O3 Li 125.4(10)
C71 O3 Li 124.2(10)
C84 O4 C81 109.2(9)
C84 O4 Li 126.6(9)
C81 O4 Li 123.3(8)
O1 C51 C52 104.2(12)
C53 C52 C51 101.9(12)
C54 C53 C52 102.1(11)
O1 C54 C53 106.2(11)
O2 C61 C62 108.1(12)
C63 C62 C61 103.9(12)
C62 C63 C64 104.9(12)
O2 C64 C63 103.5(10)
O3 C71 C72 106.1(11)
C71 C72 C73 105.2(12)
C74 C73 C72 103.7(12)
O3 C74 C73 107.8(11)
O4 C81 C82 106.0(11)
C83 C82 C81 105.9(14)
C82 C83 C84 112.5(13)
O4 C84 C83 105.4(12)
O1 Li O2 110.8(9)
O1 Li O4 115.3(10)
O2 Li O4 108.6(10)
O1 Li O3 104.3(10)
O2 Li O3 107.7(10)
O4 Li O3 109.8(9)

loop_
_geom_bond_atom_site_label_1
_geom_bond_atom_site_label_2
_geom_bond_distance
Zr N1 2.092(6)
Zr N2 2.101(7)
Zr B 2.370(13)
Zr Cl1 2.465(5)
Zr Cl2 2.497(4)
Zr H1BA 2.12(12)
Zr H1BB 2.12(11)
Si N2 1.748(7)
Si N1 1.755(7)
Si C4 1.878(9)
Si C1 1.913(14)
N1 C11 1.436(10)
N2 C31 1.431(11)
C1 C3 1.422(18)
C1 C2 1.530(19)
C4 C5 1.551(14)
C4 C6 1.552(15)
C11 C12 1.367(12)
C11 C16 1.438(12)
C12 C13 1.362(13)
C12 C17 1.530(15)
C13 C14 1.396(17)
C14 C15 1.379(17)
C15 C16 1.396(14)
C16 C20 1.501(14)
C17 C19 1.522(16)
C17 C18 1.54(2)
C20 C21 1.525(17)
C20 C22 1.568(15)
C31 C32 1.419(16)
C31 C36 1.432(16)
C32 C33 1.388(17)
C32 C37 1.490(16)
C33 C34 1.41(2)
C34 C35 1.36(3)
C35 C36 1.39(2)
C36 C40 1.53(2)
C37 C39 1.510(17)
C37 C38 1.540(14)
C40 C41 1.48(2)
C40 C42 1.561(18)
B H1BA 1.099(13)
B H1BB 1.100(13)
B H1BC 1.095(13)
B H1BD 1.095(13)
O1 C54 1.435(14)
O1 C51 1.439(15)
O1 Li 1.904(19)
O2 C61 1.403(14)
O2 C64 1.461(15)
O2 Li 1.91(2)
O3 C74 1.435(15)
O3 C71 1.439(15)
O3 Li 1.95(2)
O4 C84 1.413(13)
O4 C81 1.414(13)
O4 Li 1.93(2)
C51 C52 1.53(2)
C52 C53 1.51(2)
C53 C54 1.484(17)
C61 C62 1.496(18)
C62 C63 1.46(2)
C63 C64 1.498(17)
C71 C72 1.46(2)
C72 C73 1.506(18)
C73 C74 1.47(2)
C81 C82 1.496(17)
C82 C83 1.34(2)
C83 C84 1.42(2)

loop_
_geom_torsion_atom_site_label_1
_geom_torsion_atom_site_label_2
_geom_torsion_atom_site_label_3
_geom_torsion_atom_site_label_4
_geom_torsion
N2 Si N1 C11 155.6(7)
C4 Si N1 C11 36.9(8)
C1 Si N1 C11 -90.7(8)
N2 Si N1 Zr -10.5(3)
C4 Si N1 Zr -129.2(4)
C1 Si N1 Zr 103.2(5)
N2 Zr N1 C11 -155.3(8)
B Zr N1 C11 -74.7(11)
Cl1 Zr N1 C11 107.0(7)
Cl2 Zr N1 C11 12.3(7)
N2 Zr N1 Si 9.1(3)
B Zr N1 Si 89.6(9)
Cl1 Zr N1 Si -88.7(3)
Cl2 Zr N1 Si 176.7(3)
N1 Si N2 C31 -164.0(8)
C4 Si N2 C31 -46.0(9)
C1 Si N2 C31 75.8(9)
N1 Si N2 Zr 10.5(3)
C4 Si N2 Zr 128.5(4)
C1 Si N2 Zr -109.7(6)
N1 Zr N2 C31 164.1(10)
B Zr N2 C31 21.2(12)
Cl1 Zr N2 C31 -88.0(10)
Cl2 Zr N2 C31 133.6(9)
N1 Zr N2 Si -9.1(3)
B Zr N2 Si -152.1(7)
Cl1 Zr N2 Si 98.7(3)
Cl2 Zr N2 Si -39.6(7)
N2 Si C1 C3 -149.9(15)
N1 Si C1 C3 107.2(15)
C4 Si C1 C3 -23.6(18)
N2 Si C1 C2 62.2(14)
N1 Si C1 C2 -40.7(14)
C4 Si C1 C2 -171.5(11)
N2 Si C4 C5 -166.2(8)
N1 Si C4 C5 -61.9(10)
C1 Si C4 C5 70.6(11)
N2 Si C4 C6 66.9(10)
N1 Si C4 C6 171.1(8)
C1 Si C4 C6 -56.3(11)
Si N1 C11 C12 97.3(9)
Zr N1 C11 C12 -102.3(9)
Si N1 C11 C16 -85.6(9)
Zr N1 C11 C16 74.9(10)
N1 C11 C12 C13 176.4(9)
C16 C11 C12 C13 -0.8(14)
N1 C11 C12 C17 1.2(14)
C16 C11 C12 C17 -176.0(9)
C11 C12 C13 C14 2.3(16)
C17 C12 C13 C14 177.7(10)
C12 C13 C14 C15 -2.2(17)
C13 C14 C15 C16 0.8(16)
C14 C15 C16 C11 0.7(15)
C14 C15 C16 C20 -174.8(10)
C12 C11 C16 C15 -0.7(13)
N1 C11 C16 C15 -178.0(8)
C12 C11 C16 C20 174.4(9)
N1 C11 C16 C20 -2.8(14)
C13 C12 C17 C19 54.6(15)
C11 C12 C17 C19 -130.0(11)
C13 C12 C17 C18 -66.7(13)
C11 C12 C17 C18 108.7(11)
C15 C16 C20 C21 63.0(12)
C11 C16 C20 C21 -112.2(11)
C15 C16 C20 C22 -59.6(14)
C11 C16 C20 C22 125.2(11)
Si N2 C31 C32 -95.3(10)
Zr N2 C31 C32 92.9(13)
Si N2 C31 C36 86.2(12)
Zr N2 C31 C36 -85.6(12)
N2 C31 C32 C33 172.6(11)
C36 C31 C32 C33 -8.9(17)
N2 C31 C32 C37 -11.5(15)
C36 C31 C32 C37 167.0(11)
C31 C32 C33 C34 5.6(19)
C37 C32 C33 C34 -170.4(12)
C32 C33 C34 C35 -1(2)
C33 C34 C35 C36 0(3)
C34 C35 C36 C31 -4(2)
C34 C35 C36 C40 174.0(16)
C32 C31 C36 C35 7.7(17)
N2 C31 C36 C35 -173.8(11)
C32 C31 C36 C40 -169.8(11)
N2 C31 C36 C40 8.8(17)
C33 C32 C37 C39 -50.6(15)
C31 C32 C37 C39 133.5(12)
C33 C32 C37 C38 73.0(14)
C31 C32 C37 C38 -102.9(12)
C35 C36 C40 C41 -66.1(18)
C31 C36 C40 C41 111.2(15)
C35 C36 C40 C42 53.6(17)
C31 C36 C40 C42 -129.0(13)
C54 O1 C51 C52 12.8(17)
Li O1 C51 C52 -163.0(12)
O1 C51 C52 C53 -32.0(17)
C51 C52 C53 C54 38.9(16)
C51 O1 C54 C53 12.3(16)
Li O1 C54 C53 -171.9(11)
C52 C53 C54 O1 -32.2(15)
C64 O2 C61 C62 -2.1(16)
Li O2 C61 C62 163.9(11)
O2 C61 C62 C63 -18.0(17)
C61 C62 C63 C64 30.5(16)
C61 O2 C64 C63 20.9(13)
Li O2 C64 C63 -144.2(11)
C62 C63 C64 O2 -31.9(14)
C74 O3 C71 C72 -15.4(19)
Li O3 C71 C72 177.5(12)
O3 C71 C72 C73 26.9(19)
C71 C72 C73 C74 -28.1(19)
C71 O3 C74 C73 -3(2)
Li O3 C74 C73 164.2(12)
C72 C73 C74 O3 19(2)
C84 O4 C81 C82 5.1(18)
Li O4 C81 C82 -164.6(14)
O4 C81 C82 C83 2(3)
C81 C82 C83 C84 -8(3)
C81 O4 C84 C83 -10(2)
Li O4 C84 C83 159.6(18)
C82 C83 C84 O4 11(3)
C54 O1 Li O2 13.6(17)
C51 O1 Li O2 -171.2(12)
C54 O1 Li O4 137.5(12)
C51 O1 Li O4 -47.3(18)
C54 O1 Li O3 -102.0(12)
C51 O1 Li O3 73.2(16)
C61 O2 Li O1 -88.1(14)
C64 O2 Li O1 75.2(14)
C61 O2 Li O4 144.3(12)
C64 O2 Li O4 -52.4(14)
C61 O2 Li O3 25.3(15)
C64 O2 Li O3 -171.3(9)
C84 O4 Li O1 44.3(17)
C81 O4 Li O1 -147.9(12)
C84 O4 Li O2 169.3(11)
C81 O4 Li O2 -22.9(16)
C84 O4 Li O3 -73.2(15)
C81 O4 Li O3 94.7(13)
C74 O3 Li O1 -164.6(13)
C71 O3 Li O1 0.4(16)
C74 O3 Li O2 77.7(16)
C71 O3 Li O2 -117.3(13)
C74 O3 Li O4 -40.5(18)
C71 O3 Li O4 124.6(13)
